data_7240348
loop_
_publ_author_name
'Rani, Jyoti'
'Grover, Vratta'
'Dhamija, Swati'
'Titi, Hatem M.'
'Patra, Ranjan'

_publ_section_title
;
 Computational insight into the halogen bonded self-assembly of
 hexa-coordinated metalloporphyrins.
;
_journal_issue 20
_journal_name_full 'Physical chemistry chemical physics : PCCP'
_journal_page_first 11558
_journal_page_last 11566
_journal_paper_doi 10.1039/d0cp00351d
_journal_volume 22
_journal_year 2020
_chemical_formula_sum 'C58 H32 Br2 I4 N4 O4 Sn'
_chemical_formula_weight 1634.98
_chemical_name_common 4-bromobenzoate-tin-tetraiodoporphrin
_space_group_crystal_system triclinic
_space_group_IT_number 2
_space_group_name_Hall '-P 1'
_space_group_name_H-M_alt 'P -1'
_atom_sites_solution_hydrogens geom
_audit_block_doi 10.5517/ccdc.csd.cc24cj35
_audit_creation_method SHELXL-2017/1
_audit_update_record
;
2020-01-13 deposited with the CCDC.	2020-04-17 downloaded from the CCDC.
;
_cell_angle_alpha 99.763(7)
_cell_angle_beta 100.739(5)
_cell_angle_gamma 96.909(5)
_cell_formula_units_Z 1
_cell_length_a 8.8174(5)
_cell_length_b 10.8226(8)
_cell_length_c 15.2360(12)
_cell_measurement_reflns_used 6334
_cell_measurement_temperature 293(2)
_cell_measurement_theta_max 26.265
_cell_measurement_theta_min 3.657
_cell_volume 1390.35(18)
_computing_structure_refinement 'SHELXL-2017/1 (Sheldrick, 2017)'
_diffrn_ambient_temperature 293(2)
_diffrn_measured_fraction_theta_full 0.996
_diffrn_measured_fraction_theta_max 0.935
_diffrn_measurement_device_type 'SuperNova, Single source at offset/far, HyPix3000'
_diffrn_measurement_method '\w scans'
_diffrn_radiation_type MoK\a
_diffrn_radiation_wavelength 0.71073
_diffrn_reflns_av_R_equivalents 0.0435
_diffrn_reflns_av_unetI/netI 0.0565
_diffrn_reflns_Laue_measured_fraction_full 0.996
_diffrn_reflns_Laue_measured_fraction_max 0.935
_diffrn_reflns_limit_h_max 11
_diffrn_reflns_limit_h_min -11
_diffrn_reflns_limit_k_max 13
_diffrn_reflns_limit_k_min -13
_diffrn_reflns_limit_l_max 19
_diffrn_reflns_limit_l_min -19
_diffrn_reflns_number 18793
_diffrn_reflns_point_group_measured_fraction_full 0.996
_diffrn_reflns_point_group_measured_fraction_max 0.935
_diffrn_reflns_theta_full 25.242
_diffrn_reflns_theta_max 27.448
_diffrn_reflns_theta_min 3.199
_diffrn_source 'micro-focus sealed X-ray tube'
_exptl_absorpt_coefficient_mu 4.166
_exptl_absorpt_correction_T_max 1.00000
_exptl_absorpt_correction_T_min 0.59871
_exptl_absorpt_correction_type multi-scan
_exptl_absorpt_process_details
;
CrysAlisPro 1.171.39.46 (Rigaku Oxford Diffraction, 2018)
Empirical absorption correction using spherical harmonics,
 implemented in SCALE3 ABSPACK scaling algorithm.
;
_exptl_crystal_colour Purple
_exptl_crystal_density_diffrn 1.953
_exptl_crystal_density_method 'not measured'
_exptl_crystal_description Block
_exptl_crystal_F_000 772
_exptl_crystal_size_max 0.24
_exptl_crystal_size_mid 0.2
_exptl_crystal_size_min 0.18
_refine_diff_density_max 1.141
_refine_diff_density_min -0.962
_refine_diff_density_rms 0.136
_refine_ls_extinction_method none
_refine_ls_goodness_of_fit_ref 1.052
_refine_ls_hydrogen_treatment constr
_refine_ls_matrix_type full
_refine_ls_number_parameters 354
_refine_ls_number_reflns 5938
_refine_ls_number_restraints 15
_refine_ls_restrained_S_all 1.051
_refine_ls_R_factor_all 0.0941
_refine_ls_R_factor_gt 0.0575
_refine_ls_shift/su_max 0.013
_refine_ls_shift/su_mean 0.001
_refine_ls_structure_factor_coef Fsqd
_refine_ls_weighting_details 'w=1/[\s^2^(Fo^2^)+(0.0687P)^2^+5.6300P] where P=(Fo^2^+2Fc^2^)/3'
_refine_ls_weighting_scheme calc
_refine_ls_wR_factor_gt 0.1512
_refine_ls_wR_factor_ref 0.1669
_reflns_Friedel_coverage 0.000
_reflns_number_gt 3838
_reflns_number_total 5938
_reflns_threshold_expression 'I > 2\s(I)'
_cod_data_source_file d0cp00351d2.cif
_cod_data_source_block s2
_cod_depositor_comments 'Adding full bibliography for 7240348--7240349.cif.'
_cod_original_cell_volume 1390.35(17)
_cod_database_code 7240348
_shelx_shelxl_version_number 2017/1
_shelx_space_group_comment
;
The symmetry employed for this shelxl refinement is uniquely defined
by the following loop, which should always be used as a source of
symmetry information in preference to the above space-group names.
They are only intended as comments.
;

loop_
_space_group_symop_operation_xyz
'x, y, z'
'-x, -y, -z'

loop_
_atom_site_label
_atom_site_type_symbol
_atom_site_fract_x
_atom_site_fract_y
_atom_site_fract_z
_atom_site_U_iso_or_equiv
_atom_site_adp_type
_atom_site_occupancy
_atom_site_site_symmetry_order
_atom_site_calc_flag
_atom_site_refinement_flags_posn
_atom_site_refinement_flags_adp
_atom_site_refinement_flags_occupancy
_atom_site_disorder_assembly
_atom_site_disorder_group
Sn1 Sn 1.000000 0.500000 0.500000 0.0421(2) Uani 1 2 d S . P . .
Br1 Br 1.2229(2) 0.39345(19) 0.10628(13) 0.1005(8) Uani 0.700(4) 1 d . . P A 1
Br2 Br 1.0824(9) 0.9194(6) 0.0914(4) 0.146(3) Uani 0.300(4) 1 d . . P A 2
I1 I 0.40626(12) 0.19063(10) -0.12557(6) 0.1181(4) Uani 1 1 d . . . . .
I2 I 0.23347(6) 1.05691(6) 0.62660(4) 0.0620(2) Uani 1 1 d . . . . .
O1 O 1.1241(6) 0.6047(5) 0.4269(4) 0.0504(13) Uani 1 1 d . . . . .
O2 O 1.0215(8) 0.7804(6) 0.4155(5) 0.0767(19) Uani 1 1 d . . . . .
N1 N 1.0001(6) 0.3479(5) 0.3929(4) 0.0417(14) Uani 1 1 d . . . . .
N2 N 0.7896(6) 0.5375(5) 0.4299(4) 0.0445(15) Uani 1 1 d . . . . .
C1 C 1.1224(8) 0.2833(7) 0.3867(5) 0.0466(19) Uani 1 1 d . . . . .
C2 C 1.0928(10) 0.2123(8) 0.2953(6) 0.062(2) Uani 1 1 d . . . . .
H2 H 1.155772 0.157472 0.272243 0.075 Uiso 1 1 calc R U . . .
C3 C 0.9593(9) 0.2377(8) 0.2485(6) 0.058(2) Uani 1 1 d . . . . .
H3 H 0.912763 0.204189 0.187723 0.070 Uiso 1 1 calc R U . . .
C4 C 0.9033(8) 0.3258(7) 0.3101(5) 0.049(2) Uani 1 1 d . . . . .
C5 C 0.7700(8) 0.3830(7) 0.2858(6) 0.0477(19) Uani 1 1 d . . . . .
C6 C 0.7169(8) 0.4786(7) 0.3408(6) 0.0471(19) Uani 1 1 d . . . . .
C7 C 0.5811(9) 0.5336(8) 0.3163(6) 0.056(2) Uani 1 1 d . . . . .
H7 H 0.510252 0.511856 0.260576 0.067 Uiso 1 1 calc R U . . .
C8 C 0.5724(8) 0.6229(8) 0.3876(6) 0.052(2) Uani 1 1 d . . . . .
H8 H 0.494196 0.673188 0.389487 0.062 Uiso 1 1 calc R U . . .
C9 C 0.7052(8) 0.6276(7) 0.4609(6) 0.0461(19) Uani 1 1 d . . . . .
C10 C 0.7408(8) 0.7084(7) 0.5451(5) 0.0449(18) Uani 1 1 d . . . . .
C11 C 0.6790(9) 0.3404(8) 0.1904(6) 0.054(2) Uani 1 1 d . . . . .
C12 C 0.5865(11) 0.2189(9) 0.1628(7) 0.070(3) Uani 1 1 d . . . . .
H12 H 0.579049 0.166831 0.204997 0.083 Uiso 1 1 calc R U . . .
C13 C 0.5072(14) 0.1773(12) 0.0736(8) 0.091(4) Uani 1 1 d . . . . .
H13 H 0.447012 0.097126 0.055511 0.109 Uiso 1 1 calc R U . . .
C14 C 0.5174(14) 0.2547(12) 0.0114(7) 0.083(3) Uani 1 1 d . . . . .
C15 C 0.6041(12) 0.3730(11) 0.0374(7) 0.073(3) Uani 1 1 d . . . . .
H15 H 0.609321 0.425204 -0.004857 0.087 Uiso 1 1 calc R U . . .
C16 C 0.6857(11) 0.4159(10) 0.1282(7) 0.064(2) Uani 1 1 d . . . . .
H16 H 0.744652 0.496667 0.145705 0.077 Uiso 1 1 calc R U . . .
C17 C 0.6284(8) 0.7940(7) 0.5685(5) 0.0454(19) Uani 1 1 d . . . . .
C18 C 0.4730(8) 0.7411(8) 0.5614(6) 0.051(2) Uani 1 1 d . . . . .
H18 H 0.442440 0.653680 0.544218 0.062 Uiso 1 1 calc R U . . .
C19 C 0.3646(9) 0.8186(8) 0.5800(6) 0.055(2) Uani 1 1 d . . . . .
H19 H 0.260935 0.782681 0.573634 0.066 Uiso 1 1 calc R U . . .
C20 C 0.4066(8) 0.9462(8) 0.6074(6) 0.0484(19) Uani 1 1 d . . . . .
C21 C 0.5617(9) 0.9995(8) 0.6179(6) 0.054(2) Uani 1 1 d . . . . .
H21 H 0.592992 1.086259 0.639171 0.065 Uiso 1 1 calc R U . . .
C22 C 0.6701(8) 0.9223(7) 0.5963(5) 0.0479(19) Uani 1 1 d . . . . .
H22 H 0.773031 0.958810 0.601027 0.057 Uiso 1 1 calc R U . . .
C23 C 1.0790(9) 0.6922(8) 0.3842(6) 0.054(2) Uani 1 1 d D . . . .
C24 C 1.101(8) 0.676(5) 0.2867(19) 0.091(4) Uani 0.38(3) 1 d D . P A 1
C25 C 1.162(7) 0.576(4) 0.251(2) 0.091(4) Uani 0.38(3) 1 d D . P A 1
H25 H 1.209076 0.526424 0.289163 0.109 Uiso 0.38(3) 1 calc R U P A 1
C26 C 1.154(10) 0.546(6) 0.158(2) 0.091(4) Uani 0.38(3) 1 d D . P A 1
C27 C 1.084(5) 0.620(4) 0.098(2) 0.091(4) Uani 0.38(3) 1 d D . P A 1
H27 H 1.084280 0.603031 0.036117 0.109 Uiso 0.38(3) 1 calc R U P A 1
C28 C 1.015(4) 0.719(4) 0.1361(18) 0.091(4) Uani 0.38(3) 1 d D . P A 1
H28 H 0.959743 0.764839 0.098580 0.109 Uiso 0.38(3) 1 calc R U P A 1
C29 C 1.027(4) 0.749(4) 0.2302(18) 0.091(4) Uani 0.38(3) 1 d D . P A 1
H29 H 0.985351 0.818352 0.255257 0.109 Uiso 0.38(3) 1 calc R U P A 1
C28A C 1.093(3) 0.759(3) 0.1514(14) 0.091(4) Uani 0.62(3) 1 d D . P A 2
C29A C 1.080(3) 0.774(2) 0.2426(13) 0.091(4) Uani 0.62(3) 1 d D . P A 2
H29A H 1.059527 0.849823 0.273187 0.109 Uiso 0.62(3) 1 calc R U P A 2
C24A C 1.098(4) 0.6727(18) 0.2866(9) 0.049(4) Uani 0.62(3) 1 d D . P A 2
C27A C 1.137(3) 0.649(3) 0.1082(16) 0.121(11) Uani 0.62(3) 1 d D . P A 2
H27A H 1.153885 0.641144 0.049291 0.145 Uiso 0.62(3) 1 calc R U P A 2
C26A C 1.153(7) 0.550(3) 0.1573(15) 0.096(7) Uani 0.62(3) 1 d D . P A 2
H26A H 1.172244 0.472560 0.127867 0.115 Uiso 0.62(3) 1 calc R U P A 2
C25A C 1.142(3) 0.5651(17) 0.2483(11) 0.059(5) Uani 0.62(3) 1 d D . P A 2
H25A H 1.164047 0.502556 0.281666 0.071 Uiso 0.62(3) 1 calc R U P A 2

loop_
_atom_site_aniso_label
_atom_site_aniso_U_11
_atom_site_aniso_U_22
_atom_site_aniso_U_33
_atom_site_aniso_U_23
_atom_site_aniso_U_13
_atom_site_aniso_U_12
Sn1 0.0276(3) 0.0431(4) 0.0463(4) -0.0130(3) 0.0021(3) 0.0094(3)
Br1 0.0856(12) 0.1230(16) 0.0845(13) -0.0243(10) 0.0302(9) 0.0272(10)
Br2 0.210(7) 0.151(5) 0.110(4) 0.079(4) 0.048(4) 0.055(5)
I1 0.1269(7) 0.1406(8) 0.0606(5) -0.0251(5) -0.0233(5) 0.0497(6)
I2 0.0507(3) 0.0653(4) 0.0687(4) -0.0060(3) 0.0151(3) 0.0272(3)
O1 0.036(3) 0.054(3) 0.059(4) 0.006(3) 0.009(2) 0.008(2)
O2 0.078(4) 0.067(4) 0.087(5) -0.003(4) 0.022(4) 0.037(4)
N1 0.034(3) 0.041(3) 0.041(4) -0.014(3) 0.005(3) 0.007(2)
N2 0.034(3) 0.035(3) 0.052(4) -0.017(3) -0.001(3) 0.008(2)
C1 0.034(4) 0.047(4) 0.047(5) -0.016(4) 0.004(3) 0.007(3)
C2 0.056(5) 0.058(5) 0.060(6) -0.025(4) 0.001(4) 0.023(4)
C3 0.052(5) 0.057(5) 0.055(5) -0.018(4) 0.004(4) 0.024(4)
C4 0.040(4) 0.051(5) 0.048(5) -0.011(4) 0.000(3) 0.014(3)
C5 0.036(4) 0.044(4) 0.052(5) -0.008(4) -0.002(3) 0.007(3)
C6 0.034(4) 0.050(5) 0.053(5) -0.001(4) 0.004(3) 0.011(3)
C7 0.035(4) 0.061(5) 0.061(5) -0.009(4) -0.002(4) 0.015(4)
C8 0.033(4) 0.061(5) 0.054(5) -0.008(4) 0.001(3) 0.014(3)
C9 0.030(3) 0.043(4) 0.057(5) -0.007(4) -0.001(3) 0.010(3)
C10 0.028(3) 0.043(4) 0.054(5) -0.011(4) 0.005(3) 0.006(3)
C11 0.051(4) 0.052(5) 0.048(5) -0.015(4) -0.005(4) 0.018(4)
C12 0.074(6) 0.058(6) 0.057(6) -0.011(5) -0.011(5) 0.002(5)
C13 0.099(8) 0.079(7) 0.072(8) -0.011(6) -0.018(6) 0.014(6)
C14 0.097(8) 0.098(9) 0.048(6) -0.006(6) 0.002(5) 0.044(7)
C15 0.078(6) 0.081(7) 0.052(6) -0.006(5) 0.005(5) 0.027(6)
C16 0.062(5) 0.072(6) 0.056(6) 0.002(5) 0.010(4) 0.017(5)
C17 0.036(4) 0.053(5) 0.043(4) -0.005(4) 0.005(3) 0.016(3)
C18 0.036(4) 0.048(5) 0.063(5) -0.010(4) 0.012(4) 0.006(3)
C19 0.036(4) 0.061(5) 0.064(6) -0.003(4) 0.011(4) 0.011(4)
C20 0.035(4) 0.055(5) 0.056(5) 0.002(4) 0.010(3) 0.018(3)
C21 0.051(4) 0.041(4) 0.062(6) -0.009(4) 0.007(4) 0.012(4)
C22 0.033(4) 0.050(5) 0.053(5) -0.007(4) 0.009(3) 0.005(3)
C23 0.039(4) 0.062(5) 0.054(5) -0.007(4) 0.002(4) 0.010(4)
C24 0.055(9) 0.143(11) 0.086(7) 0.033(8) 0.015(7) 0.046(9)
C25 0.055(9) 0.143(11) 0.086(7) 0.033(8) 0.015(7) 0.046(9)
C26 0.055(9) 0.143(11) 0.086(7) 0.033(8) 0.015(7) 0.046(9)
C27 0.055(9) 0.143(11) 0.086(7) 0.033(8) 0.015(7) 0.046(9)
C28 0.055(9) 0.143(11) 0.086(7) 0.033(8) 0.015(7) 0.046(9)
C29 0.055(9) 0.143(11) 0.086(7) 0.033(8) 0.015(7) 0.046(9)
C28A 0.055(9) 0.143(11) 0.086(7) 0.033(8) 0.015(7) 0.046(9)
C29A 0.055(9) 0.143(11) 0.086(7) 0.033(8) 0.015(7) 0.046(9)
C24A 0.039(7) 0.047(8) 0.053(8) -0.004(7) -0.001(6) 0.006(6)
C27A 0.064(17) 0.21(3) 0.091(17) 0.015(19) 0.012(12) 0.042(19)
C26A 0.066(13) 0.117(17) 0.080(14) -0.046(12) 0.011(10) 0.014(12)
C25A 0.032(9) 0.066(10) 0.067(10) -0.019(8) 0.011(7) 0.002(7)

loop_
_atom_type_symbol
_atom_type_description
_atom_type_scat_dispersion_real
_atom_type_scat_dispersion_imag
_atom_type_scat_source
C C 0.0033 0.0016 'International Tables Vol C Tables 4.2.6.8 and 6.1.1.4'
H H 0.0000 0.0000 'International Tables Vol C Tables 4.2.6.8 and 6.1.1.4'
Br Br -0.2901 2.4595 'International Tables Vol C Tables 4.2.6.8 and 6.1.1.4'
I I -0.4742 1.8119 'International Tables Vol C Tables 4.2.6.8 and 6.1.1.4'
N N 0.0061 0.0033 'International Tables Vol C Tables 4.2.6.8 and 6.1.1.4'
O O 0.0106 0.0060 'International Tables Vol C Tables 4.2.6.8 and 6.1.1.4'
Sn Sn -0.6537 1.4246 'International Tables Vol C Tables 4.2.6.8 and 6.1.1.4'

loop_
_geom_angle_atom_site_label_1
_geom_angle_atom_site_label_2
_geom_angle_atom_site_label_3
_geom_angle
_geom_angle_site_symmetry_1
_geom_angle_site_symmetry_3
_geom_angle_publ_flag
O1 Sn1 O1 180.0 . 2_766 ?
O1 Sn1 N2 90.9(2) . . ?
O1 Sn1 N2 89.1(2) 2_766 . ?
O1 Sn1 N2 89.1(2) . 2_766 ?
O1 Sn1 N2 90.9(2) 2_766 2_766 ?
N2 Sn1 N2 180.0(3) . 2_766 ?
O1 Sn1 N1 83.4(2) . . ?
O1 Sn1 N1 96.6(2) 2_766 . ?
N2 Sn1 N1 90.6(2) . . ?
N2 Sn1 N1 89.4(2) 2_766 . ?
O1 Sn1 N1 96.6(2) . 2_766 ?
O1 Sn1 N1 83.4(2) 2_766 2_766 ?
N2 Sn1 N1 89.4(2) . 2_766 ?
N2 Sn1 N1 90.6(2) 2_766 2_766 ?
N1 Sn1 N1 180.0 . 2_766 ?
C23 O1 Sn1 127.7(5) . . ?
C4 N1 C1 108.7(6) . . ?
C4 N1 Sn1 124.2(5) . . ?
C1 N1 Sn1 124.5(5) . . ?
C9 N2 C6 109.1(6) . . ?
C9 N2 Sn1 126.1(5) . . ?
C6 N2 Sn1 124.6(4) . . ?
N1 C1 C10 127.0(6) . 2_766 ?
N1 C1 C2 106.8(6) . . ?
C10 C1 C2 126.0(6) 2_766 . ?
C3 C2 C1 108.9(7) . . ?
C3 C2 H2 125.6 . . ?
C1 C2 H2 125.6 . . ?
C2 C3 C4 106.3(7) . . ?
C2 C3 H3 126.8 . . ?
C4 C3 H3 126.8 . . ?
N1 C4 C5 126.5(7) . . ?
N1 C4 C3 109.2(6) . . ?
C5 C4 C3 124.2(7) . . ?
C6 C5 C4 127.0(7) . . ?
C6 C5 C11 116.4(6) . . ?
C4 C5 C11 116.6(6) . . ?
N2 C6 C5 125.8(6) . . ?
N2 C6 C7 107.6(6) . . ?
C5 C6 C7 126.5(7) . . ?
C8 C7 C6 108.1(7) . . ?
C8 C7 H7 125.9 . . ?
C6 C7 H7 125.9 . . ?
C7 C8 C9 108.7(7) . . ?
C7 C8 H8 125.7 . . ?
C9 C8 H8 125.7 . . ?
N2 C9 C10 126.8(6) . . ?
N2 C9 C8 106.5(6) . . ?
C10 C9 C8 126.7(6) . . ?
C9 C10 C1 125.4(6) . 2_766 ?
C9 C10 C17 118.7(6) . . ?
C1 C10 C17 115.9(6) 2_766 . ?
C16 C11 C12 118.9(8) . . ?
C16 C11 C5 120.8(8) . . ?
C12 C11 C5 120.2(9) . . ?
C13 C12 C11 120.2(10) . . ?
C13 C12 H12 119.9 . . ?
C11 C12 H12 119.9 . . ?
C14 C13 C12 119.9(11) . . ?
C14 C13 H13 120.1 . . ?
C12 C13 H13 120.1 . . ?
C15 C14 C13 120.5(10) . . ?
C15 C14 I1 119.0(9) . . ?
C13 C14 I1 120.5(9) . . ?
C14 C15 C16 120.0(11) . . ?
C14 C15 H15 120.0 . . ?
C16 C15 H15 120.0 . . ?
C11 C16 C15 120.4(10) . . ?
C11 C16 H16 119.8 . . ?
C15 C16 H16 119.8 . . ?
C22 C17 C18 118.4(6) . . ?
C22 C17 C10 122.9(6) . . ?
C18 C17 C10 118.7(7) . . ?
C19 C18 C17 120.1(7) . . ?
C19 C18 H18 120.0 . . ?
C17 C18 H18 120.0 . . ?
C20 C19 C18 121.3(7) . . ?
C20 C19 H19 119.4 . . ?
C18 C19 H19 119.4 . . ?
C19 C20 C21 119.3(7) . . ?
C19 C20 I2 118.7(5) . . ?
C21 C20 I2 122.0(6) . . ?
C20 C21 C22 119.6(7) . . ?
C20 C21 H21 120.2 . . ?
C22 C21 H21 120.2 . . ?
C17 C22 C21 121.3(7) . . ?
C17 C22 H22 119.4 . . ?
C21 C22 H22 119.4 . . ?
O2 C23 O1 125.3(9) . . ?
O2 C23 C24A 120.6(10) . . ?
O1 C23 C24A 114.0(8) . . ?
O2 C23 C24 119.7(14) . . ?
O1 C23 C24 115.0(13) . . ?
C25 C24 C29 120(2) . . ?
C25 C24 C23 120(2) . . ?
C29 C24 C23 119(2) . . ?
C24 C25 C26 120(2) . . ?
C24 C25 H25 120.0 . . ?
C26 C25 H25 120.0 . . ?
C25 C26 C27 122(2) . . ?
C25 C26 Br1 119.7(18) . . ?
C27 C26 Br1 118(2) . . ?
C28 C27 C26 117(2) . . ?
C28 C27 H27 121.6 . . ?
C26 C27 H27 121.6 . . ?
C27 C28 C29 121(2) . . ?
C27 C28 H28 119.7 . . ?
C29 C28 H28 119.7 . . ?
C24 C29 C28 120(2) . . ?
C24 C29 H29 119.8 . . ?
C28 C29 H29 119.8 . . ?
C27A C28A C29A 120.3(16) . . ?
C27A C28A Br2 121.7(16) . . ?
C29A C28A Br2 117.3(15) . . ?
C24A C29A C28A 118.9(15) . . ?
C24A C29A H29A 120.5 . . ?
C28A C29A H29A 120.5 . . ?
C25A C24A C29A 122.9(14) . . ?
C25A C24A C23 120.2(12) . . ?
C29A C24A C23 116.7(12) . . ?
C28A C27A C26A 117.6(17) . . ?
C28A C27A H27A 121.2 . . ?
C26A C27A H27A 121.2 . . ?
C25A C26A C27A 121.8(15) . . ?
C25A C26A H26A 119.1 . . ?
C27A C26A H26A 119.1 . . ?
C24A C25A C26A 118.0(14) . . ?
C24A C25A H25A 121.0 . . ?
C26A C25A H25A 121.0 . . ?

loop_
_geom_bond_atom_site_label_1
_geom_bond_atom_site_label_2
_geom_bond_distance
_geom_bond_site_symmetry_2
_geom_bond_publ_flag
Sn1 O1 2.074(6) . ?
Sn1 O1 2.074(6) 2_766 ?
Sn1 N2 2.083(6) . ?
Sn1 N2 2.083(6) 2_766 ?
Sn1 N1 2.113(5) . ?
Sn1 N1 2.113(5) 2_766 ?
Br1 C26 1.93(3) . ?
Br2 C28A 2.09(2) . ?
I1 C14 2.093(10) . ?
I2 C20 2.083(7) . ?
O1 C23 1.297(10) . ?
O2 C23 1.203(9) . ?
N1 C4 1.351(9) . ?
N1 C1 1.363(9) . ?
N2 C9 1.371(8) . ?
N2 C6 1.394(10) . ?
C1 C10 1.421(10) 2_766 ?
C1 C2 1.431(11) . ?
C2 C3 1.342(11) . ?
C2 H2 0.9300 . ?
C3 C4 1.421(10) . ?
C3 H3 0.9300 . ?
C4 C5 1.411(10) . ?
C5 C6 1.400(10) . ?
C5 C11 1.490(11) . ?
C6 C7 1.418(10) . ?
C7 C8 1.346(11) . ?
C7 H7 0.9300 . ?
C8 C9 1.450(10) . ?
C8 H8 0.9300 . ?
C9 C10 1.382(10) . ?
C10 C17 1.486(9) . ?
C11 C16 1.358(13) . ?
C11 C12 1.413(12) . ?
C12 C13 1.379(14) . ?
C12 H12 0.9300 . ?
C13 C14 1.375(16) . ?
C13 H13 0.9300 . ?
C14 C15 1.363(15) . ?
C15 C16 1.406(13) . ?
C15 H15 0.9300 . ?
C16 H16 0.9300 . ?
C17 C22 1.364(10) . ?
C17 C18 1.398(10) . ?
C18 C19 1.382(10) . ?
C18 H18 0.9300 . ?
C19 C20 1.357(11) . ?
C19 H19 0.9300 . ?
C20 C21 1.388(11) . ?
C21 C22 1.391(10) . ?
C21 H21 0.9300 . ?
C22 H22 0.9300 . ?
C23 C24A 1.510(14) . ?
C23 C24 1.518(18) . ?
C24 C25 1.344(18) . ?
C24 C29 1.39(2) . ?
C25 C26 1.39(2) . ?
C25 H25 0.9300 . ?
C26 C27 1.41(2) . ?
C27 C28 1.39(2) . ?
C27 H27 0.9300 . ?
C28 C29 1.40(2) . ?
C28 H28 0.9300 . ?
C29 H29 0.9300 . ?
C28A C27A 1.39(2) . ?
C28A C29A 1.400(19) . ?
C29A C24A 1.386(18) . ?
C29A H29A 0.9300 . ?
C24A C25A 1.344(14) . ?
C27A C26A 1.42(2) . ?
C27A H27A 0.9300 . ?
C26A C25A 1.393(19) . ?
C26A H26A 0.9300 . ?
C25A H25A 0.9300 . ?
